data_4332960
loop_
_publ_author_name
'Song, Li'
'Li, Jianrong'
'Lin, Ping'
'Li, Zhihua'
'Li, Tao'
'Du, Shaowu'
'Wu, Xintao'

_publ_section_title
;
 Synthesis and Crystal Structures of Multidimensional Coordination
 Polymers Based on W/Cu/S Clusters with Flexible Imidazole Ligands
;
_journal_issue 25
_journal_name_full 'Inorganic Chemistry'
_journal_page_first 10155
_journal_page_last 10161
_journal_paper_doi 10.1021/ic061142i
_journal_volume 45
_journal_year 2006
_chemical_formula_sum 'C17 H21 Cu2 N5 O S4 W'
_chemical_formula_weight 750.56
_chemical_name_systematic
; 
 ? 
;
_space_group_IT_number 15
_symmetry_cell_setting monoclinic
_symmetry_space_group_name_Hall '-C 2yc'
_symmetry_space_group_name_H-M 'C 1 2/c 1'
_atom_sites_solution_hydrogens geom
_atom_sites_solution_primary direct
_atom_sites_solution_secondary difmap
_audit_creation_method SHELXL-97
_cell_angle_alpha 90.00
_cell_angle_beta 119.076(2)
_cell_angle_gamma 90.00
_cell_formula_units_Z 8
_cell_length_a 25.503(2)
_cell_length_b 11.0317(6)
_cell_length_c 19.6110(16)
_cell_measurement_temperature 293.1500
_cell_volume 4822.1(6)
_computing_cell_refinement 'CrystalClear (Rigaku Corp., 2000)'
_computing_data_collection 'CrystalClear (Rigaku Corp., 2000)'
_computing_data_reduction 'CrystalClear (Rigaku Corp., 2000)'
_computing_structure_refinement 'SHELXL-97 (Sheldrick, 1997)'
_computing_structure_solution 'SHELXS-97 (Sheldrick, 1990)'
_diffrn_ambient_temperature 293.1500
_diffrn_measured_fraction_theta_full 0.996
_diffrn_measured_fraction_theta_max 0.996
_diffrn_measurement_device_type CCD
_diffrn_radiation_monochromator 'Graphite Monochromator'
_diffrn_radiation_source 'Sealed Tube'
_diffrn_radiation_type MoK\a
_diffrn_radiation_wavelength 0.71073
_diffrn_reflns_av_R_equivalents 0.0303
_diffrn_reflns_av_sigmaI/netI 0.0264
_diffrn_reflns_limit_h_max 30
_diffrn_reflns_limit_h_min -30
_diffrn_reflns_limit_k_max 12
_diffrn_reflns_limit_k_min -13
_diffrn_reflns_limit_l_max 23
_diffrn_reflns_limit_l_min -20
_diffrn_reflns_number 14667
_diffrn_reflns_theta_full 25.00
_diffrn_reflns_theta_max 25.00
_diffrn_reflns_theta_min 2.06
_exptl_absorpt_coefficient_mu 6.873
_exptl_absorpt_correction_T_max 0.503
_exptl_absorpt_correction_T_min 0.349
_exptl_absorpt_correction_type multi-scan
_exptl_crystal_colour Red
_exptl_crystal_density_diffrn 2.068
_exptl_crystal_density_method 'not measured'
_exptl_crystal_description Prism
_exptl_crystal_F_000 2896
_exptl_crystal_size_max 0.1500
_exptl_crystal_size_mid 0.1000
_exptl_crystal_size_min 0.1000
_refine_diff_density_max 1.603
_refine_diff_density_min -0.965
_refine_diff_density_rms 0.121
_refine_ls_extinction_method none
_refine_ls_goodness_of_fit_ref 1.043
_refine_ls_hydrogen_treatment constr
_refine_ls_matrix_type full
_refine_ls_number_parameters 254
_refine_ls_number_reflns 4234
_refine_ls_number_restraints 3
_refine_ls_restrained_S_all 1.054
_refine_ls_R_factor_all 0.0364
_refine_ls_R_factor_gt 0.0305
_refine_ls_shift/su_max 0.000
_refine_ls_shift/su_mean 0.000
_refine_ls_structure_factor_coef Fsqd
_refine_ls_weighting_details 'calc w=1/[\s^2^(Fo^2^)+(0.0387P)^2^+14.1421P] where P=(Fo^2^+2Fc^2^)/3'
_refine_ls_weighting_scheme calc
_refine_ls_wR_factor_gt 0.0721
_refine_ls_wR_factor_ref 0.0753
_reflns_number_gt 3714
_reflns_number_total 4234
_reflns_threshold_expression >2sigma(I)
_cod_data_source_file ic061142isup3.cif
_cod_data_source_block compound3
_cod_depositor_comments
;
The following automatic conversions were performed:

'_exptl_absorpt_correction_type' value 'Multi-scan' changed to
'multi-scan' according to
/home/saulius/struct/CIF-dictionaries/cif_core.dic dictionary named
'cif_core.dic' version 2.4.2 from 2011-04-26.

Automatic conversion script
Id: cif_fix_values 1891 2012-01-12 08:04:46Z andrius 
;
_cod_original_cell_volume 4822.0(6)
_cod_original_sg_symbol_H-M C2/c
_cod_database_code 4332960

loop_
_symmetry_equiv_pos_as_xyz
'x, y, z'
'-x, y, -z+1/2'
'x+1/2, y+1/2, z'
'-x+1/2, y+1/2, -z+1/2'
'-x, -y, -z'
'x, -y, z-1/2'
'-x+1/2, -y+1/2, -z'
'x+1/2, -y+1/2, z-1/2'

loop_
_atom_site_label
_atom_site_type_symbol
_atom_site_fract_x
_atom_site_fract_y
_atom_site_fract_z
_atom_site_U_iso_or_equiv
_atom_site_adp_type
_atom_site_occupancy
_atom_site_symmetry_multiplicity
_atom_site_calc_flag
_atom_site_refinement_flags
W W 0.243363(9) 0.087743(17) 0.244735(11) 0.02956(9) Uani 1 1 d .
Cu1 Cu 0.32900(3) 0.07865(6) 0.39501(4) 0.04213(18) Uani 1 1 d .
Cu2 Cu 0.24389(3) -0.16278(5) 0.24686(4) 0.03866(18) Uani 1 1 d .
S1 S 0.16958(6) 0.21826(12) 0.20079(9) 0.0436(4) Uani 1 1 d .
S2 S 0.24060(6) -0.02779(11) 0.33679(8) 0.0368(3) Uani 1 1 d .
S3 S 0.33023(6) 0.19110(12) 0.29716(9) 0.0394(3) Uani 1 1 d .
S4 S 0.23627(8) -0.03093(13) 0.15078(9) 0.0495(4) Uani 1 1 d .
N1 N 0.3360(2) 0.1692(4) 0.4883(3) 0.0457(12) Uani 1 1 d .
N2 N 0.3569(2) 0.3138(5) 0.5760(3) 0.0525(13) Uani 1 1 d .
N3 N 0.4009(2) -0.0341(4) 0.4332(3) 0.0468(12) Uani 1 1 d .
N4 N 0.4675(2) -0.1724(4) 0.5012(3) 0.0519(14) Uani 1 1 d .
C1 C 0.3596(2) 0.2773(5) 0.5124(3) 0.0435(14) Uani 1 1 d .
H1A H 0.3767 0.3244 0.4876 0.052 Uiso 1 1 calc R
C2 C 0.3162(4) 0.1364(8) 0.5399(5) 0.088(3) Uani 1 1 d .
H2A H 0.2962 0.0628 0.5378 0.105 Uiso 1 1 calc R
C3 C 0.3294(4) 0.2235(9) 0.5933(5) 0.092(3) Uani 1 1 d .
H3A H 0.3211 0.2221 0.6356 0.111 Uiso 1 1 calc R
C4 C 0.3793(3) 0.4291(6) 0.6167(4) 0.0611(19) Uani 1 1 d .
H4A H 0.3517 0.4579 0.6355 0.073 Uiso 1 1 calc R
H4B H 0.3788 0.4898 0.5793 0.073 Uiso 1 1 calc R
C5 C 0.4424(3) 0.4214(5) 0.6858(4) 0.0489(15) Uani 1 1 d .
C6 C 0.4512(3) 0.4205(7) 0.7616(4) 0.072(2) Uani 1 1 d .
H6A H 0.4176 0.4201 0.7702 0.086 Uiso 1 1 calc R
C7 C 0.5083(3) 0.4202(7) 0.8240(4) 0.067(2) Uani 1 1 d .
H7A H 0.5135 0.4191 0.8754 0.081 Uiso 1 1 calc R
C8 C 0.4206(3) -0.1072(5) 0.4938(4) 0.0489(15) Uani 1 1 d .
H8A H 0.4039 -0.1129 0.5276 0.059 Uiso 1 1 calc R
C9 C 0.4366(3) -0.0536(5) 0.4007(4) 0.0538(16) Uani 1 1 d .
H9A H 0.4331 -0.0136 0.3558 0.065 Uiso 1 1 calc R
C10 C 0.4779(3) -0.1388(6) 0.4423(5) 0.0619(19) Uani 1 1 d .
H10A H 0.5084 -0.1692 0.4323 0.074 Uiso 1 1 calc R
C11 C 0.5006(3) -0.2614(6) 0.5627(4) 0.072(2) Uani 1 1 d .
H11A H 0.4823 -0.2675 0.5970 0.086 Uiso 1 1 calc R
H11B H 0.5426 -0.2337 0.5949 0.086 Uiso 1 1 calc R
C12 C 0.5003(3) -0.3849(5) 0.5291(4) 0.0482(15) Uani 1 1 d .
C13 C 0.4482(2) -0.4335(5) 0.4703(4) 0.0503(16) Uani 1 1 d .
H13A H 0.4121 -0.3878 0.4496 0.060 Uiso 1 1 calc R
C14 C 0.4475(2) -0.5471(5) 0.4412(4) 0.0452(15) Uani 1 1 d .
H14A H 0.4111 -0.5792 0.4006 0.054 Uiso 1 1 calc R
N5 N 0.5000 0.012(2) 0.2500 0.263(12) Uiso 1 2 d SD
C15 C 0.5604(15) -0.022(3) 0.297(2) 0.45(2) Uiso 1 1 d .
H15A H 0.5637 -0.1102 0.3003 0.679 Uiso 1 1 calc R
H15B H 0.5751 0.0114 0.3501 0.679 Uiso 1 1 calc R
H15C H 0.5846 0.0108 0.2752 0.679 Uiso 1 1 calc R
C16 C 0.5000 0.143(4) 0.2500 0.276(16) Uiso 1 2 d SD
O1 O 0.5517(11) 0.179(2) 0.3136(15) 0.260(13) Uiso 0.50 1 d PD
N6 N 0.7313(5) 0.2435(13) 0.4739(7) 0.077(4) Uiso 0.50 1 d P
C17 C 0.7852(6) 0.2148(11) 0.4768(8) 0.135(4) Uiso 1 1 d .
C18 C 0.6834(9) 0.2219(19) 0.4088(12) 0.105(6) Uiso 0.50 1 d PD
O2 O 0.6305(10) 0.242(2) 0.3947(13) 0.200(9) Uiso 0.50 1 d PD

loop_
_atom_site_aniso_label
_atom_site_aniso_U_11
_atom_site_aniso_U_22
_atom_site_aniso_U_33
_atom_site_aniso_U_23
_atom_site_aniso_U_13
_atom_site_aniso_U_12
W 0.03557(13) 0.01472(13) 0.03558(14) -0.00061(8) 0.01508(10) -0.00004(8)
Cu1 0.0403(4) 0.0344(4) 0.0409(4) 0.0002(3) 0.0113(3) 0.0038(3)
Cu2 0.0493(4) 0.0154(4) 0.0485(4) -0.0018(3) 0.0216(3) -0.0013(3)
S1 0.0348(7) 0.0268(7) 0.0568(9) 0.0031(6) 0.0126(6) 0.0031(5)
S2 0.0465(7) 0.0239(7) 0.0426(8) -0.0002(6) 0.0236(6) -0.0011(5)
S3 0.0347(6) 0.0268(7) 0.0519(9) 0.0037(6) 0.0172(6) -0.0010(5)
S4 0.0814(11) 0.0275(7) 0.0452(9) -0.0027(6) 0.0351(8) -0.0022(7)
N1 0.048(3) 0.042(3) 0.041(3) -0.001(2) 0.018(2) -0.003(2)
N2 0.047(3) 0.057(3) 0.048(3) -0.012(3) 0.019(2) -0.004(2)
N3 0.042(3) 0.030(3) 0.054(3) 0.003(2) 0.013(2) 0.006(2)
N4 0.040(3) 0.030(3) 0.062(4) 0.000(2) 0.007(2) 0.007(2)
C1 0.046(3) 0.046(4) 0.037(3) 0.008(3) 0.019(3) 0.004(3)
C2 0.127(8) 0.081(5) 0.070(5) -0.018(5) 0.059(5) -0.052(5)
C3 0.121(7) 0.113(7) 0.072(5) -0.026(5) 0.069(5) -0.047(6)
C4 0.049(4) 0.066(4) 0.054(4) -0.020(3) 0.014(3) 0.012(3)
C5 0.045(3) 0.052(4) 0.044(3) -0.014(3) 0.017(3) 0.001(3)
C6 0.051(4) 0.113(7) 0.059(4) -0.021(4) 0.033(4) -0.011(4)
C7 0.058(4) 0.109(6) 0.040(4) -0.007(4) 0.028(3) -0.013(4)
C8 0.043(3) 0.034(3) 0.056(4) 0.003(3) 0.013(3) 0.006(3)
C9 0.054(4) 0.038(3) 0.073(5) 0.000(3) 0.033(3) 0.003(3)
C10 0.049(4) 0.040(4) 0.096(6) -0.005(4) 0.036(4) 0.004(3)
C11 0.064(4) 0.044(4) 0.060(4) 0.005(3) -0.006(3) 0.017(3)
C12 0.045(3) 0.031(3) 0.051(4) 0.010(3) 0.010(3) 0.010(3)
C13 0.030(3) 0.043(3) 0.059(4) 0.009(3) 0.008(3) 0.012(2)
C14 0.027(3) 0.036(3) 0.053(4) 0.011(3) 0.004(2) 0.000(2)

loop_
_atom_type_symbol
_atom_type_description
_atom_type_scat_dispersion_real
_atom_type_scat_dispersion_imag
_atom_type_scat_source
C C 0.0033 0.0016 'International Tables Vol C Tables 4.2.6.8 and 6.1.1.4'
H H 0.0000 0.0000 'International Tables Vol C Tables 4.2.6.8 and 6.1.1.4'
N N 0.0061 0.0033 'International Tables Vol C Tables 4.2.6.8 and 6.1.1.4'
S S 0.1246 0.1234 'International Tables Vol C Tables 4.2.6.8 and 6.1.1.4'
Cu Cu 0.3201 1.2651 'International Tables Vol C Tables 4.2.6.8 and 6.1.1.4'
W W -0.8490 6.8722 'International Tables Vol C Tables 4.2.6.8 and 6.1.1.4'
O O 0.0106 0.0060 'International Tables Vol C Tables 4.2.6.8 and 6.1.1.4'

loop_
_geom_angle_atom_site_label_1
_geom_angle_atom_site_label_2
_geom_angle_atom_site_label_3
_geom_angle
_geom_angle_site_symmetry_1
_geom_angle_site_symmetry_3
S1 W S4 110.97(6) . .
S1 W S2 109.54(5) . .
S4 W S2 108.38(5) . .
S1 W S3 108.33(5) . .
S4 W S3 110.33(6) . .
S2 W S3 109.28(5) . .
S1 W Cu1 122.85(4) . .
S4 W Cu1 126.18(5) . .
S2 W Cu1 54.64(4) . .
S3 W Cu1 54.67(4) . .
S1 W Cu2 131.40(4) . .
S4 W Cu2 54.13(4) . .
S2 W Cu2 54.58(4) . .
S3 W Cu2 120.26(4) . .
Cu1 W Cu2 87.18(2) . .
S1 W Cu2 54.70(4) . 4
S4 W Cu2 127.06(4) . 4
S2 W Cu2 124.55(4) . 4
S3 W Cu2 53.62(4) . 4
Cu1 W Cu2 87.84(2) . 4
Cu2 W Cu2 173.801(8) . 4
N1 Cu1 N3 107.6(2) . .
N1 Cu1 S2 109.73(15) . .
N3 Cu1 S2 111.24(14) . .
N1 Cu1 S3 117.38(14) . .
N3 Cu1 S3 105.20(16) . .
S2 Cu1 S3 105.64(5) . .
N1 Cu1 W 130.11(14) . .
N3 Cu1 W 122.28(15) . .
S2 Cu1 W 52.73(4) . .
S3 Cu1 W 52.93(4) . .
S3 Cu2 S4 113.90(6) 4_545 .
S3 Cu2 S1 101.49(5) 4_545 4_545
S4 Cu2 S1 113.53(6) . 4_545
S3 Cu2 S2 113.79(6) 4_545 .
S4 Cu2 S2 101.19(5) . .
S1 Cu2 S2 113.51(6) 4_545 .
S3 Cu2 W 134.06(4) 4_545 .
S4 Cu2 W 50.28(4) . .
S1 Cu2 W 124.45(4) 4_545 .
S2 Cu2 W 51.21(3) . .
S3 Cu2 W 51.61(3) 4_545 4_545
S4 Cu2 W 129.43(5) . 4_545
S1 Cu2 W 49.89(3) 4_545 4_545
S2 Cu2 W 129.36(4) . 4_545
W Cu2 W 174.32(3) . 4_545
W S1 Cu2 75.41(4) . 4
W S2 Cu1 72.63(4) . .
W S2 Cu2 74.21(5) . .
Cu1 S2 Cu2 108.32(6) . .
W S3 Cu1 72.40(4) . .
W S3 Cu2 74.77(4) . 4
Cu1 S3 Cu2 110.37(6) . 4
W S4 Cu2 75.59(5) . .
C1 N1 C2 103.9(5) . .
C1 N1 Cu1 126.8(4) . .
C2 N1 Cu1 129.3(4) . .
C1 N2 C3 106.2(6) . .
C1 N2 C4 125.8(6) . .
C3 N2 C4 128.0(6) . .
C8 N3 C9 106.1(5) . .
C8 N3 Cu1 126.0(4) . .
C9 N3 Cu1 127.9(4) . .
C8 N4 C10 107.1(5) . .
C8 N4 C11 125.2(6) . .
C10 N4 C11 127.7(6) . .
N1 C1 N2 112.6(5) . .
N1 C1 H1A 123.7 . .
N2 C1 H1A 123.7 . .
C3 C2 N1 110.1(7) . .
C3 C2 H2A 124.9 . .
N1 C2 H2A 124.9 . .
C2 C3 N2 107.2(7) . .
C2 C3 H3A 126.4 . .
N2 C3 H3A 126.4 . .
N2 C4 C5 113.6(5) . .
N2 C4 H4A 108.8 . .
C5 C4 H4A 108.8 . .
N2 C4 H4B 108.8 . .
C5 C4 H4B 108.8 . .
H4A C4 H4B 107.7 . .
C7 C5 C6 118.1(6) 2_656 .
C7 C5 C4 121.7(6) 2_656 .
C6 C5 C4 120.1(6) . .
C7 C6 C5 120.1(6) . .
C7 C6 H6A 120.0 . .
C5 C6 H6A 120.0 . .
C5 C7 C6 121.8(6) 2_656 .
C5 C7 H7A 119.1 2_656 .
C6 C7 H7A 119.1 . .
N3 C8 N4 110.8(6) . .
N3 C8 H8A 124.6 . .
N4 C8 H8A 124.6 . .
C10 C9 N3 109.3(6) . .
C10 C9 H9A 125.3 . .
N3 C9 H9A 125.3 . .
C9 C10 N4 106.6(6) . .
C9 C10 H10A 126.7 . .
N4 C10 H10A 126.7 . .
N4 C11 C12 111.5(5) . .
N4 C11 H11A 109.3 . .
C12 C11 H11A 109.3 . .
N4 C11 H11B 109.3 . .
C12 C11 H11B 109.3 . .
H11A C11 H11B 108.0 . .
C13 C12 C14 118.8(6) . 5_646
C13 C12 C11 120.9(5) . .
C14 C12 C11 120.3(5) 5_646 .
C14 C13 C12 121.1(5) . .
C14 C13 H13A 119.5 . .
C12 C13 H13A 119.5 . .
C13 C14 C12 120.2(5) . 5_646
C13 C14 H14A 119.9 . .
C12 C14 H14A 119.9 5_646 .
C15 N5 C15 150(4) . 2_655
C15 N5 C16 105(2) . .
C15 N5 C16 105(2) 2_655 .
N5 C15 H15A 109.5 . .
N5 C15 H15B 109.5 . .
H15A C15 H15B 109.5 . .
N5 C15 H15C 109.5 . .
H15A C15 H15C 109.5 . .
H15B C15 H15C 109.5 . .
O1 C16 O1 146(5) . 2_655
O1 C16 N5 107(2) . .
O1 C16 N5 107(2) 2_655 .
N6 N6 C18 177(3) 7_656 .
N6 N6 C17 71.7(16) 7_656 7_656
C18 N6 C17 107.8(16) . 7_656
N6 N6 C17 64.1(14) 7_656 .
C18 N6 C17 116.3(16) . .
C17 N6 C17 135.8(11) 7_656 .
N6 C17 N6 44.2(11) 7_656 .
O2 C18 N6 126(2) . .

loop_
_geom_bond_atom_site_label_1
_geom_bond_atom_site_label_2
_geom_bond_distance
_geom_bond_site_symmetry_2
W S1 2.1864(13) .
W S4 2.1949(15) .
W S2 2.2387(14) .
W S3 2.2474(13) .
W Cu1 2.6849(7) .
W Cu2 2.7640(6) .
W Cu2 2.7668(6) 4
Cu1 N1 2.015(5) .
Cu1 N3 2.033(5) .
Cu1 S2 2.2941(15) .
Cu1 S3 2.2980(16) .
Cu2 S3 2.3088(15) 4_545
Cu2 S4 2.3126(16) .
Cu2 S1 2.3333(15) 4_545
Cu2 S2 2.3407(15) .
Cu2 W 2.7668(6) 4_545
S1 Cu2 2.3333(15) 4
S3 Cu2 2.3088(15) 4
N1 C1 1.316(7) .
N1 C2 1.379(9) .
N2 C1 1.344(7) .
N2 C3 1.353(9) .
N2 C4 1.462(8) .
N3 C8 1.316(7) .
N3 C9 1.360(8) .
N4 C8 1.341(7) .
N4 C10 1.357(9) .
N4 C11 1.464(8) .
C1 H1A 0.9500 .
C2 C3 1.338(11) .
C2 H2A 0.9500 .
C3 H3A 0.9500 .
C4 C5 1.522(8) .
C4 H4A 0.9900 .
C4 H4B 0.9900 .
C5 C7 1.361(9) 2_656
C5 C6 1.393(9) .
C6 C7 1.374(10) .
C6 H6A 0.9500 .
C7 C5 1.361(9) 2_656
C7 H7A 0.9500 .
C8 H8A 0.9500 .
C9 C10 1.349(9) .
C9 H9A 0.9500 .
C10 H10A 0.9500 .
C11 C12 1.512(9) .
C11 H11A 0.9900 .
C11 H11B 0.9900 .
C12 C13 1.377(8) .
C12 C14 1.386(8) 5_646
C13 C14 1.374(8) .
C13 H13A 0.9500 .
C14 C12 1.386(8) 5_646
C14 H14A 0.9500 .
N5 C15 1.41(3) .
N5 C15 1.41(3) 2_655
N5 C16 1.45(4) .
C15 H15A 0.9800 .
C15 H15B 0.9800 .
C15 H15C 0.9800 .
C16 O1 1.362(17) .
C16 O1 1.362(17) 2_655
N6 N6 1.01(2) 7_656
N6 C18 1.29(2) .
N6 C17 1.311(17) 7_656
N6 C17 1.383(18) .
C17 N6 1.311(17) 7_656
C18 O2 1.259(16) .
